data_1505648
loop_
_publ_author_name
'Tur, Fernando'
'Sa\'a, Jos\'e M'

_publ_section_title
;
 Direct, catalytic enantioselective nitroaldol (Henry) reaction of
 trifluoromethyl ketones: an asymmetric entry to
 alpha-trifluoromethyl-substituted quaternary carbons.
;
_journal_issue 24
_journal_name_full 'Organic letters'
_journal_page_first 5079
_journal_page_last 5082
_journal_paper_doi 10.1021/ol702434t
_journal_volume 9
_journal_year 2007
_chemical_absolute_configuration ad
_chemical_compound_source 'synthesis as described'
_chemical_formula_moiety 'C9 H10 F3 N O'
_chemical_formula_sum 'C9 H10 F3 N O'
_chemical_formula_weight 205.18
_chemical_melting_point 339
_chemical_name_common 2007ms02jh02d
_chemical_name_systematic
;
 (S)-3-amino-1,1,1-trifluoro-2-phenyl-propan-2-ol
;
_space_group_IT_number 4
_symmetry_cell_setting monoclinic
_symmetry_Int_Tables_number 4
_symmetry_space_group_name_Hall 'P 2yb'
_symmetry_space_group_name_H-M 'P 1 21 1'
_atom_sites_solution_hydrogens geom
_atom_sites_solution_primary direct
_atom_sites_solution_secondary difmap
_audit_creation_date 2007-09-19T12:20:25-00:00
_audit_creation_method 'WinGX routine CIF_UPDATE'
_cell_angle_alpha 90
_cell_angle_beta 94.877(3)
_cell_angle_gamma 90
_cell_formula_units_Z 2
_cell_length_a 7.2483(4)
_cell_length_b 5.7003(3)
_cell_length_c 10.8181(6)
_cell_measurement_reflns_used 1395
_cell_measurement_temperature 100.0(1)
_cell_measurement_theta_max 65.089
_cell_measurement_theta_min 0.883
_cell_measurement_wavelength 1.54178
_cell_volume 445.36(4)
_computing_cell_refinement 'HKL Scalepack (Otwinowski & Minor 1997)'
_computing_data_collection 'Collect (Bruker AXS BV, 1997-2004)'
_computing_data_reduction 'HKL Denzo, x2sad, sadabs, xprep, twinlaw and hklf5'
_computing_molecular_graphics 'Ortep-3 for Windows (Farrugia, 1997)'
_computing_publication_material 'WinGX publication routines (Farrugia, 1999)'
_computing_structure_refinement 'SHELXL-97 (Sheldrick, 1997)'
_computing_structure_solution 'SIR-97 (Altomare et al., 1999)'
_diffrn_ambient_temperature 100.0(1)
_diffrn_detector 'CCD plate'
_diffrn_measured_fraction_theta_full 0.998
_diffrn_measured_fraction_theta_max 0.998
_diffrn_measurement_device 'four-circle diffractometer'
_diffrn_measurement_device_type 'Bruker Nonius FR591 KappaCCD2000'
_diffrn_measurement_method 'scans in omega and phi'
_diffrn_orient_matrix_type 'by Bruker AXS Collect from scalepack cell'
_diffrn_orient_matrix_UB_11 0.0379543
_diffrn_orient_matrix_UB_12 0.1622653
_diffrn_orient_matrix_UB_13 0.0264984
_diffrn_orient_matrix_UB_21 0.0495334
_diffrn_orient_matrix_UB_22 0.0273749
_diffrn_orient_matrix_UB_23 -0.082285
_diffrn_orient_matrix_UB_31 -0.1236059
_diffrn_orient_matrix_UB_32 0.0607952
_diffrn_orient_matrix_UB_33 -0.0336742
_diffrn_radiation_monochromator graphite
_diffrn_radiation_probe x-ray
_diffrn_radiation_type CuK\a
_diffrn_radiation_wavelength 1.54178
_diffrn_reflns_av_R_equivalents 0.0596
_diffrn_reflns_av_unetI/netI 0.034
_diffrn_reflns_limit_h_max 8
_diffrn_reflns_limit_h_min -8
_diffrn_reflns_limit_k_max 6
_diffrn_reflns_limit_k_min -6
_diffrn_reflns_limit_l_max 12
_diffrn_reflns_limit_l_min -12
_diffrn_reflns_number 17879
_diffrn_reflns_theta_full 65.25
_diffrn_reflns_theta_max 65.25
_diffrn_reflns_theta_min 4.1
_exptl_absorpt_coefficient_mu 1.251
_exptl_absorpt_correction_T_max 0.9844
_exptl_absorpt_correction_T_min 0.7488
_exptl_absorpt_correction_type multi-scan
_exptl_absorpt_process_details
;
SADABS: Sheldrick, G. M. (2003). SADABS. Version 2.10. Bruker AXS Inc., 
Madison, Wisconsin, USA
;
_exptl_crystal_colour colourless
_exptl_crystal_density_diffrn 1.530
_exptl_crystal_density_method 'not measured'
_exptl_crystal_description needle
_exptl_crystal_F_000 212
_exptl_crystal_size_max 0.38
_exptl_crystal_size_mid 0.06
_exptl_crystal_size_min 0.01
_refine_diff_density_max 0.203
_refine_diff_density_min -0.266
_refine_diff_density_rms 0.058
_refine_ls_abs_structure_details 'Flack H D (1983), Acta Cryst. A39, 876-881, 674 Friedel pairs'
_refine_ls_abs_structure_Flack 0.01(16)
_refine_ls_extinction_method none
_refine_ls_goodness_of_fit_ref 1.131
_refine_ls_hydrogen_treatment mixed
_refine_ls_matrix_type full
_refine_ls_number_parameters 137
_refine_ls_number_reflns 1525
_refine_ls_number_restraints 1
_refine_ls_restrained_S_all 1.131
_refine_ls_R_factor_all 0.045
_refine_ls_R_factor_gt 0.044
_refine_ls_shift/su_max 0
_refine_ls_shift/su_mean 0
_refine_ls_structure_factor_coef Fsqd
_refine_ls_weighting_details 'calc w=1/[\s^2^(Fo^2^)+(0.0675P)^2^+0.1889P] where P=(Fo^2^+2Fc^2^)/3'
_refine_ls_weighting_scheme calc
_refine_ls_wR_factor_gt 0.1221
_refine_ls_wR_factor_ref 0.1236
_reflns_number_gt 1492
_reflns_number_total 1525
_reflns_threshold_expression >2sigma(I)
_cod_data_source_file ol702434t-file001.cif
_cod_data_source_block 2007ms02
_cod_original_sg_symbol_H-M 'P 21'
_cod_database_code 1505648

loop_
_symmetry_equiv_pos_as_xyz
'x, y, z'
'-x, y+1/2, -z'

loop_
_atom_site_label
_atom_site_type_symbol
_atom_site_fract_x
_atom_site_fract_y
_atom_site_fract_z
_atom_site_U_iso_or_equiv
_atom_site_adp_type
_atom_site_occupancy
_atom_site_symmetry_multiplicity
_atom_site_calc_flag
_atom_site_refinement_flags
C1 C 0.2624(3) 0.2741(4) 0.32411(19) 0.0170(5) Uani 1 1 d .
O2 O 0.3833(2) 0.4576(3) 0.36737(14) 0.0208(4) Uani 1 1 d .
H2 H 0.396(4) 0.442(5) 0.445(3) 0.031 Uiso 1 1 d .
C3 C 0.0675(3) 0.3455(4) 0.35432(18) 0.0187(5) Uani 1 1 d .
F4 F 0.05697(18) 0.3731(2) 0.47771(10) 0.0251(3) Uani 1 1 d .
F5 F -0.06408(16) 0.1888(2) 0.31590(11) 0.0254(3) Uani 1 1 d .
F6 F 0.01486(19) 0.5536(2) 0.30233(11) 0.0261(3) Uani 1 1 d .
C7 C 0.3151(3) 0.0462(4) 0.39333(17) 0.0181(4) Uani 1 1 d .
H7A H 0.2913 0.0638 0.4816 0.022 Uiso 1 1 calc R
H7B H 0.2359 -0.0829 0.3578 0.022 Uiso 1 1 calc R
N8 N 0.5111(3) -0.0159(4) 0.38531(17) 0.0224(4) Uani 1 1 d .
H8A H 0.580(4) 0.103(6) 0.354(2) 0.034 Uiso 1 1 d .
H8B H 0.514(4) -0.145(6) 0.333(3) 0.034 Uiso 1 1 d .
C9 C 0.2638(3) 0.2561(4) 0.18360(18) 0.0173(4) Uani 1 1 d .
C10 C 0.1829(3) 0.0657(4) 0.11911(19) 0.0209(5) Uani 1 1 d .
H10 H 0.1326 -0.0596 0.1634 0.025 Uiso 1 1 calc R
C11 C 0.1751(3) 0.0577(4) -0.01006(19) 0.0223(5) Uani 1 1 d .
H11 H 0.1188 -0.0723 -0.0534 0.027 Uiso 1 1 calc R
C12 C 0.2490(3) 0.2382(5) -0.07509(19) 0.0218(5) Uani 1 1 d .
H12 H 0.2428 0.233 -0.1631 0.026 Uiso 1 1 calc R
C13 C 0.3319(3) 0.4263(4) -0.0122(2) 0.0213(5) Uani 1 1 d .
H13 H 0.3848 0.5491 -0.0569 0.026 Uiso 1 1 calc R
C14 C 0.3381(3) 0.4367(4) 0.11712(19) 0.0188(5) Uani 1 1 d .
H14 H 0.3935 0.5679 0.1599 0.023 Uiso 1 1 calc R

loop_
_atom_site_aniso_label
_atom_site_aniso_U_11
_atom_site_aniso_U_22
_atom_site_aniso_U_33
_atom_site_aniso_U_23
_atom_site_aniso_U_13
_atom_site_aniso_U_12
C1 0.0158(10) 0.0138(10) 0.0211(10) -0.0005(8) 0.0002(8) -0.0009(9)
O2 0.0264(8) 0.0181(7) 0.0170(7) -0.0011(6) -0.0022(6) -0.0071(7)
C3 0.0218(12) 0.0158(11) 0.0183(10) 0.0010(9) 0.0006(8) -0.0011(9)
F4 0.0287(7) 0.0286(7) 0.0185(6) -0.0018(6) 0.0045(5) 0.0050(6)
F5 0.0188(6) 0.0283(8) 0.0293(7) -0.0013(5) 0.0023(5) -0.0032(6)
F6 0.0280(7) 0.0245(7) 0.0253(6) 0.0026(6) 0.0004(5) 0.0071(6)
C7 0.0203(10) 0.0165(10) 0.0172(9) 0.0017(9) 0.0002(8) -0.0011(9)
N8 0.0222(10) 0.0221(10) 0.0228(9) -0.0008(8) 0.0015(8) 0.0018(8)
C9 0.0165(9) 0.0160(10) 0.0192(10) -0.0012(9) -0.0001(8) 0.0024(9)
C10 0.0201(11) 0.0189(11) 0.0239(10) 0.0008(10) 0.0022(9) -0.0017(10)
C11 0.0243(11) 0.0224(11) 0.0197(9) -0.0060(10) -0.0008(8) -0.0007(11)
C12 0.0213(10) 0.0268(11) 0.0174(10) -0.0029(10) 0.0020(8) -0.0020(10)
C13 0.0202(11) 0.0212(13) 0.0230(10) 0.0029(9) 0.0043(8) -0.0006(10)
C14 0.0166(10) 0.0172(12) 0.0228(10) -0.0002(9) 0.0020(8) -0.0008(9)

loop_
_atom_type_symbol
_atom_type_description
_atom_type_scat_dispersion_real
_atom_type_scat_dispersion_imag
_atom_type_scat_source
C C 0.0181 0.0091 'International Tables Vol C Tables 4.2.6.8 and 6.1.1.4'
H H 0 0 'International Tables Vol C Tables 4.2.6.8 and 6.1.1.4'
N N 0.0311 0.018 'International Tables Vol C Tables 4.2.6.8 and 6.1.1.4'
O O 0.0492 0.0322 'International Tables Vol C Tables 4.2.6.8 and 6.1.1.4'
F F 0.0727 0.0534 'International Tables Vol C Tables 4.2.6.8 and 6.1.1.4'

loop_
_geom_angle_atom_site_label_1
_geom_angle_atom_site_label_2
_geom_angle_atom_site_label_3
_geom_angle
O2 C1 C9 108.82(16)
O2 C1 C7 110.07(16)
C9 C1 C7 114.08(17)
O2 C1 C3 106.77(17)
C9 C1 C3 108.34(16)
C7 C1 C3 108.49(17)
C1 O2 H2 105(2)
F5 C3 F4 106.48(16)
F5 C3 F6 106.62(16)
F4 C3 F6 105.70(17)
F5 C3 C1 113.55(17)
F4 C3 C1 111.83(17)
F6 C3 C1 112.13(17)
N8 C7 C1 112.10(18)
N8 C7 H7A 109.2
C1 C7 H7A 109.2
N8 C7 H7B 109.2
C1 C7 H7B 109.2
H7A C7 H7B 107.9
C7 N8 H8A 113.7(18)
C7 N8 H8B 107.4(19)
H8A N8 H8B 109(2)
C14 C9 C10 118.90(18)
C14 C9 C1 120.11(18)
C10 C9 C1 120.92(19)
C9 C10 C11 120.5(2)
C9 C10 H10 119.8
C11 C10 H10 119.8
C12 C11 C10 120.1(2)
C12 C11 H11 119.9
C10 C11 H11 119.9
C13 C12 C11 119.98(19)
C13 C12 H12 120
C11 C12 H12 120
C12 C13 C14 120.2(2)
C12 C13 H13 119.9
C14 C13 H13 119.9
C9 C14 C13 120.36(19)
C9 C14 H14 119.8
C13 C14 H14 119.8

loop_
_geom_bond_atom_site_label_1
_geom_bond_atom_site_label_2
_geom_bond_distance
C1 O2 1.418(3)
C1 C9 1.524(3)
C1 C7 1.532(3)
C1 C3 1.532(3)
O2 H2 0.84(3)
C3 F5 1.347(2)
C3 F4 1.353(2)
C3 F6 1.354(3)
C7 N8 1.474(3)
C7 H7A 0.99
C7 H7B 0.99
N8 H8A 0.92(3)
N8 H8B 0.93(3)
C9 C14 1.390(3)
C9 C10 1.392(3)
C10 C11 1.394(3)
C10 H10 0.95
C11 C12 1.380(3)
C11 H11 0.95
C12 C13 1.380(3)
C12 H12 0.95
C13 C14 1.397(3)
C13 H13 0.95
C14 H14 0.95

loop_
_geom_hbond_atom_site_label_D
_geom_hbond_atom_site_label_H
_geom_hbond_atom_site_label_A
_geom_hbond_distance_DH
_geom_hbond_distance_HA
_geom_hbond_distance_DA
_geom_hbond_angle_DHA
_geom_hbond_site_symmetry_A
O2 H2 N8 0.84(3) 1.92(3) 2.724(2) 161(3) 2_656
N8 H8B O2 0.93(3) 2.49(3) 3.142(3) 127(2) 1_545

loop_
_geom_torsion_atom_site_label_1
_geom_torsion_atom_site_label_2
_geom_torsion_atom_site_label_3
_geom_torsion_atom_site_label_4
_geom_torsion
O2 C1 C3 F5 178.66(15)
C9 C1 C3 F5 61.6(2)
C7 C1 C3 F5 -62.7(2)
O2 C1 C3 F4 -60.8(2)
C9 C1 C3 F4 -177.86(17)
C7 C1 C3 F4 57.8(2)
O2 C1 C3 F6 57.7(2)
C9 C1 C3 F6 -59.3(2)
C7 C1 C3 F6 176.33(16)
O2 C1 C7 N8 -54.6(2)
C9 C1 C7 N8 68.1(2)
C3 C1 C7 N8 -171.09(17)
O2 C1 C9 C14 -14.5(3)
C7 C1 C9 C14 -137.8(2)
C3 C1 C9 C14 101.3(2)
O2 C1 C9 C10 168.80(19)
C7 C1 C9 C10 45.5(3)
C3 C1 C9 C10 -75.5(2)
C14 C9 C10 C11 -0.6(3)
C1 C9 C10 C11 176.2(2)
C9 C10 C11 C12 0.5(3)
C10 C11 C12 C13 0.4(3)
C11 C12 C13 C14 -1.2(3)
C10 C9 C14 C13 -0.2(3)
C1 C9 C14 C13 -176.97(19)
C12 C13 C14 C9 1.1(3)

loop_
_cod_related_entry_id
_cod_related_entry_code
_cod_related_entry_database
1 30651660 ChemSpider
